data_7042944
loop_
_publ_author_name
'Liu, Qiong'
'Li, Zhi'
'Wang, Ying'
'Su, Xin'
'Yang, Zhihua'
'Pan, Shilie'

_publ_section_title
;
 LiMCO3 (M = K, Rb, Cs): a series of mixed alkali carbonates with large
 birefringence.
;
_journal_name_full 'Dalton transactions (Cambridge, England : 2003)'
_journal_paper_doi 10.1039/c7dt00270j
_journal_year 2017
_chemical_formula_sum 'C Cs Li O3'
_chemical_formula_weight 199.86
_chemical_name_common LiCsCO3
_chemical_name_systematic
; 
 ? 
;
_space_group_IT_number 14
_symmetry_cell_setting monoclinic
_symmetry_space_group_name_Hall '-P 2yn'
_symmetry_space_group_name_H-M 'P 1 21/n 1'
_atom_sites_solution_hydrogens none
_atom_sites_solution_primary direct
_atom_sites_solution_secondary difmap
_audit_creation_method SHELXL-97
_audit_update_record
;
2017-01-22 deposited with the CCDC.
2017-05-11 downloaded from the CCDC.
;
_cell_angle_alpha 90.00
_cell_angle_beta 115.983(10)
_cell_angle_gamma 90.00
_cell_formula_units_Z 4
_cell_length_a 7.257(8)
_cell_length_b 7.173(8)
_cell_length_c 7.866(8)
_cell_measurement_reflns_used 840
_cell_measurement_temperature 296(2)
_cell_measurement_theta_max 27.55
_cell_measurement_theta_min 3.19
_cell_volume 368.1(7)
_computing_cell_refinement 'Bruker SMART'
_computing_data_collection 'Bruker SMART'
_computing_data_reduction 'Bruker SAINT'
_computing_molecular_graphics 'Bruker SHELXTL'
_computing_publication_material 'Bruker SHELXTL'
_computing_structure_refinement 'SHELXL-97 (Sheldrick, 1997)'
_computing_structure_solution 'SHELXS-97 (Sheldrick, 1990)'
_diffrn_ambient_temperature 296(2)
_diffrn_measured_fraction_theta_full 0.988
_diffrn_measured_fraction_theta_max 0.988
_diffrn_measurement_device_type 'CCD area detector'
_diffrn_measurement_method 'phi and omega scans'
_diffrn_radiation_monochromator graphite
_diffrn_radiation_source 'fine-focus sealed tube'
_diffrn_radiation_type MoK\a
_diffrn_radiation_wavelength 0.71073
_diffrn_reflns_av_R_equivalents 0.0157
_diffrn_reflns_av_sigmaI/netI 0.0194
_diffrn_reflns_limit_h_max 9
_diffrn_reflns_limit_h_min -8
_diffrn_reflns_limit_k_max 9
_diffrn_reflns_limit_k_min -7
_diffrn_reflns_limit_l_max 9
_diffrn_reflns_limit_l_min -10
_diffrn_reflns_number 2132
_diffrn_reflns_theta_full 27.55
_diffrn_reflns_theta_max 27.55
_diffrn_reflns_theta_min 3.19
_exptl_absorpt_coefficient_mu 9.880
_exptl_absorpt_correction_T_max 0.4700
_exptl_absorpt_correction_T_min 0.3738
_exptl_absorpt_correction_type numerical
_exptl_absorpt_process_details multi-scan
_exptl_crystal_colour colourless
_exptl_crystal_density_diffrn 3.607
_exptl_crystal_density_method 'not measured'
_exptl_crystal_description block
_exptl_crystal_F_000 352
_exptl_crystal_size_max 0.12
_exptl_crystal_size_mid 0.11
_exptl_crystal_size_min 0.09
_refine_diff_density_max 0.620
_refine_diff_density_min -0.907
_refine_diff_density_rms 0.128
_refine_ls_extinction_coef 0.0037(7)
_refine_ls_extinction_method SHELXL
_refine_ls_goodness_of_fit_ref 1.081
_refine_ls_hydrogen_treatment none
_refine_ls_matrix_type full
_refine_ls_number_parameters 55
_refine_ls_number_reflns 840
_refine_ls_number_restraints 0
_refine_ls_restrained_S_all 1.081
_refine_ls_R_factor_all 0.0195
_refine_ls_R_factor_gt 0.0175
_refine_ls_shift/su_max 0.000
_refine_ls_shift/su_mean 0.000
_refine_ls_structure_factor_coef Fsqd
_refine_ls_weighting_details 'calc w=1/[\s^2^(Fo^2^)+(0.0249P)^2^+0.2310P] where P=(Fo^2^+2Fc^2^)/3'
_refine_ls_weighting_scheme calc
_refine_ls_wR_factor_gt 0.0431
_refine_ls_wR_factor_ref 0.0438
_reflns_number_gt 789
_reflns_number_total 840
_reflns_threshold_expression >2sigma(I)
_cod_data_source_file c7dt00270j2.cif
_cod_data_source_block a
_cod_depositor_comments
;
The following automatic conversions were performed:

'_symmetry_cell_setting' value 'Monoclinic' changed to 'monoclinic'
according to
/home/data/users/saulius/crontab/automatic-downloads/rss-feeds/RSC/lib/dictionaries/cif_core.dic
dictionary named 'cif_core.dic' version 2.4.2 from 2011-04-26.

Automatic conversion script
Id: cif_fix_values 4973 2017-02-22 13:04:09Z antanas 
;
_cod_original_sg_symbol_H-M P2(1)/n
_cod_database_code 7042944

loop_
_symmetry_equiv_pos_as_xyz
'x, y, z'
'-x+1/2, y+1/2, -z+1/2'
'-x, -y, -z'
'x-1/2, -y-1/2, z-1/2'

loop_
_atom_site_label
_atom_site_type_symbol
_atom_site_fract_x
_atom_site_fract_y
_atom_site_fract_z
_atom_site_U_iso_or_equiv
_atom_site_adp_type
_atom_site_occupancy
_atom_site_symmetry_multiplicity
_atom_site_calc_flag
Li1 Li 0.1021(8) 0.4247(8) 1.1857(7) 0.0207(10) Uani 1 1 d
Cs1 Cs 0.16088(3) 0.13362(2) 0.82465(2) 0.02042(9) Uani 1 1 d
C1 C -0.2208(5) -0.1676(4) 0.5999(4) 0.0151(5) Uani 1 1 d
O1 O 0.1928(3) 0.5352(3) 0.9812(3) 0.0203(4) Uani 1 1 d
O2 O 0.2350(4) 0.1652(3) 1.2424(3) 0.0226(5) Uani 1 1 d
O3 O 0.3783(4) -0.2018(3) 1.0676(3) 0.0240(5) Uani 1 1 d

loop_
_atom_site_aniso_label
_atom_site_aniso_U_11
_atom_site_aniso_U_22
_atom_site_aniso_U_33
_atom_site_aniso_U_23
_atom_site_aniso_U_13
_atom_site_aniso_U_12
Li1 0.015(3) 0.019(2) 0.025(3) 0.002(2) 0.006(2) 0.000(2)
Cs1 0.02044(14) 0.02096(13) 0.02057(13) -0.00034(6) 0.00963(9) 0.00022(7)
C1 0.0129(14) 0.0125(12) 0.0190(14) -0.0004(11) 0.0060(11) -0.0033(10)
O1 0.0212(12) 0.0192(11) 0.0193(11) -0.0036(8) 0.0078(9) -0.0028(8)
O2 0.0285(13) 0.0221(10) 0.0183(11) 0.0025(8) 0.0113(10) 0.0053(9)
O3 0.0271(13) 0.0211(11) 0.0258(12) -0.0029(9) 0.0134(10) -0.0081(9)

loop_
_atom_type_symbol
_atom_type_description
_atom_type_scat_dispersion_real
_atom_type_scat_dispersion_imag
_atom_type_scat_source
C C 0.0033 0.0016 'International Tables Vol C Tables 4.2.6.8 and 6.1.1.4'
Li Li -0.0003 0.0001 'International Tables Vol C Tables 4.2.6.8 and 6.1.1.4'
O O 0.0106 0.0060 'International Tables Vol C Tables 4.2.6.8 and 6.1.1.4'
Cs Cs -0.3680 2.1192 'International Tables Vol C Tables 4.2.6.8 and 6.1.1.4'

loop_
_geom_angle_atom_site_label_1
_geom_angle_atom_site_label_2
_geom_angle_atom_site_label_3
_geom_angle
_geom_angle_site_symmetry_1
_geom_angle_site_symmetry_3
O1 Li1 O2 113.0(3) 3_567 2_557
O1 Li1 O2 122.9(3) 3_567 .
O2 Li1 O2 123.4(3) 2_557 .
O1 Li1 O3 107.1(3) 3_567 2_557
O2 Li1 O3 108.4(3) 2_557 2_557
O2 Li1 O3 64.55(19) . 2_557
O1 Li1 O1 92.7(2) 3_567 .
O2 Li1 O1 63.92(18) 2_557 .
O2 Li1 O1 103.2(2) . .
O3 Li1 O1 160.2(3) 2_557 .
O1 Li1 C1 122.0(3) 3_567 3_557
O2 Li1 C1 118.3(3) 2_557 3_557
O2 Li1 C1 32.62(13) . 3_557
O3 Li1 C1 32.11(12) 2_557 3_557
O1 Li1 C1 133.0(3) . 3_557
O1 Li1 C1 105.1(2) 3_567 4_666
O2 Li1 C1 32.04(13) 2_557 4_666
O2 Li1 C1 117.1(3) . 4_666
O3 Li1 C1 137.7(3) 2_557 4_666
O1 Li1 C1 31.88(12) . 4_666
C1 Li1 C1 132.7(2) 3_557 4_666
O1 Li1 C1 24.93(11) 3_567 2_456
O2 Li1 C1 133.0(3) 2_557 2_456
O2 Li1 C1 99.6(2) . 2_456
O3 Li1 C1 106.7(2) 2_557 2_456
O1 Li1 C1 90.3(2) . 2_456
C1 Li1 C1 108.1(2) 3_557 2_456
C1 Li1 C1 114.0(2) 4_666 2_456
O1 Li1 Li1 48.64(17) 3_567 3_567
O2 Li1 Li1 86.6(3) 2_557 3_567
O2 Li1 Li1 123.4(3) . 3_567
O3 Li1 Li1 155.6(4) 2_557 3_567
O1 Li1 Li1 44.02(17) . 3_567
C1 Li1 Li1 151.8(4) 3_557 3_567
C1 Li1 Li1 62.8(2) 4_666 3_567
C1 Li1 Li1 51.20(18) 2_456 3_567
O1 Li1 Cs1 57.41(15) 3_567 3_567
O2 Li1 Cs1 60.45(17) 2_557 3_567
O2 Li1 Cs1 167.1(2) . 3_567
O3 Li1 Cs1 102.6(2) 2_557 3_567
O1 Li1 Cs1 89.52(18) . 3_567
C1 Li1 Cs1 134.6(2) 3_557 3_567
C1 Li1 Cs1 73.08(17) 4_666 3_567
C1 Li1 Cs1 82.18(15) 2_456 3_567
Li1 Li1 Cs1 67.6(2) 3_567 3_567
O1 Li1 Cs1 91.6(2) 3_567 .
O2 Li1 Cs1 116.5(2) 2_557 .
O2 Li1 Cs1 56.88(15) . .
O3 Li1 Cs1 119.0(2) 2_557 .
O1 Li1 Cs1 56.95(15) . .
C1 Li1 Cs1 88.80(19) 3_557 .
C1 Li1 Cs1 86.46(18) 4_666 .
C1 Li1 Cs1 69.69(14) 2_456 .
Li1 Li1 Cs1 67.0(2) 3_567 .
Cs1 Li1 Cs1 134.61(15) 3_567 .
O1 Li1 Cs1 158.4(2) 3_567 4_666
O2 Li1 Cs1 65.65(16) 2_557 4_666
O2 Li1 Cs1 59.20(15) . 4_666
O3 Li1 Cs1 93.21(18) 2_557 4_666
O1 Li1 Cs1 66.99(15) . 4_666
C1 Li1 Cs1 72.39(14) 3_557 4_666
C1 Li1 Cs1 61.49(14) 4_666 4_666
C1 Li1 Cs1 141.3(2) 2_456 4_666
Li1 Li1 Cs1 110.7(3) 3_567 4_666
Cs1 Li1 Cs1 126.10(15) 3_567 4_666
Cs1 Li1 Cs1 71.66(10) . 4_666
O3 Cs1 O2 65.83(7) . .
O3 Cs1 O1 123.79(9) . .
O2 Cs1 O1 64.06(6) . .
O3 Cs1 O1 92.73(8) . 2_546
O2 Cs1 O1 151.51(7) . 2_546
O1 Cs1 O1 121.82(6) . 2_546
O3 Cs1 O3 75.74(8) . 3_657
O2 Cs1 O3 91.90(6) . 3_657
O1 Cs1 O3 82.04(6) . 3_657
O1 Cs1 O3 63.57(7) 2_546 3_657
O3 Cs1 O3 134.37(5) . 2_556
O2 Cs1 O3 153.84(7) . 2_556
O1 Cs1 O3 90.00(8) . 2_556
O1 Cs1 O3 41.64(7) 2_546 2_556
O3 Cs1 O3 80.51(5) 3_657 2_556
O3 Cs1 O2 132.03(6) . 4_565
O2 Cs1 O2 83.42(6) . 4_565
O1 Cs1 O2 63.90(7) . 4_565
O1 Cs1 O2 124.87(7) 2_546 4_565
O3 Cs1 O2 144.13(8) 3_657 4_565
O3 Cs1 O2 88.22(6) 2_556 4_565
O3 Cs1 C1 84.42(10) . .
O2 Cs1 C1 109.09(7) . .
O1 Cs1 C1 135.29(8) . .
O1 Cs1 C1 85.91(9) 2_546 .
O3 Cs1 C1 142.11(7) 3_657 .
O3 Cs1 C1 91.46(9) 2_556 .
O2 Cs1 C1 71.49(10) 4_565 .
O3 Cs1 O2 76.82(9) . 3_557
O2 Cs1 O2 87.33(6) . 3_557
O1 Cs1 O2 123.53(7) . 3_557
O1 Cs1 O2 106.62(7) 2_546 3_557
O3 Cs1 O2 150.21(7) 3_657 3_557
O3 Cs1 O2 111.56(6) 2_556 3_557
O2 Cs1 O2 65.35(8) 4_565 3_557
C1 Cs1 O2 21.88(7) . 3_557
O3 Cs1 O1 105.75(8) . 4_565
O2 Cs1 O1 120.18(8) . 4_565
O1 Cs1 O1 120.39(7) . 4_565
O1 Cs1 O1 82.49(10) 2_546 4_565
O3 Cs1 O1 146.00(6) 3_657 4_565
O3 Cs1 O1 74.77(8) 2_556 4_565
O2 Cs1 O1 58.47(8) 4_565 4_565
C1 Cs1 O1 21.49(6) . 4_565
O2 Cs1 O1 37.09(6) 3_557 4_565
O3 Cs1 C1 113.57(8) . 3_556
O2 Cs1 C1 162.66(7) . 3_556
O1 Cs1 C1 106.89(7) . 3_556
O1 Cs1 C1 20.84(6) 2_546 3_556
O3 Cs1 C1 71.69(7) 3_657 3_556
O3 Cs1 C1 20.83(7) 2_556 3_556
O2 Cs1 C1 106.42(7) 4_565 3_556
C1 Cs1 C1 87.79(9) . 3_556
O2 Cs1 C1 109.66(7) 3_557 3_556
O1 Cs1 C1 77.05(9) 4_565 3_556
O3 Cs1 Li1 144.51(10) . 3_567
O2 Cs1 Li1 78.93(9) . 3_567
O1 Cs1 Li1 32.55(10) . 3_567
O1 Cs1 Li1 121.88(9) 2_546 3_567
O3 Cs1 Li1 110.86(11) 3_657 3_567
O3 Cs1 Li1 80.50(10) 2_556 3_567
O2 Cs1 Li1 33.32(9) 4_565 3_567
C1 Cs1 Li1 104.08(12) . 3_567
O2 Cs1 Li1 98.22(12) 3_557 3_567
O1 Cs1 Li1 87.84(11) 4_565 3_567
C1 Cs1 Li1 101.28(10) 3_556 3_567
O3 C1 O1 122.5(3) 4 4_565
O3 C1 O2 119.5(3) 4 3_557
O1 C1 O2 118.0(3) 4_565 3_557
O3 C1 Li1 60.8(2) 4 3_557
O1 C1 Li1 172.9(3) 4_565 3_557
O2 C1 Li1 59.2(2) 3_557 3_557
O3 C1 Li1 175.8(3) 4 4_565
O1 C1 Li1 61.5(2) 4_565 4_565
O2 C1 Li1 56.5(2) 3_557 4_565
Li1 C1 Li1 115.35(15) 3_557 4_565
O3 C1 Li1 117.7(2) 4 2_446
O1 C1 Li1 40.50(18) 4_565 2_446
O2 C1 Li1 107.7(2) 3_557 2_446
Li1 C1 Li1 132.7(2) 3_557 2_446
Li1 C1 Li1 66.0(2) 4_565 2_446
O3 C1 Cs1 99.9(2) 4 .
O1 C1 Cs1 86.23(18) 4_565 .
O2 C1 Cs1 83.08(18) 3_557 .
Li1 C1 Cs1 99.58(17) 3_557 .
Li1 C1 Cs1 78.82(17) 4_565 .
Li1 C1 Cs1 125.14(16) 2_446 .
O3 C1 Cs1 63.35(16) 4 3_556
O1 C1 Cs1 59.33(16) 4_565 3_556
O2 C1 Cs1 174.8(2) 3_557 3_556
Li1 C1 Cs1 124.07(17) 3_557 3_556
Li1 C1 Cs1 120.57(17) 4_565 3_556
Li1 C1 Cs1 73.29(15) 2_446 3_556
Cs1 C1 Cs1 92.21(8) . 3_556
O3 C1 Cs1 110.1(2) 4 2_446
O1 C1 Cs1 102.47(19) 4_565 2_446
O2 C1 Cs1 54.81(15) 3_557 2_446
Li1 C1 Cs1 70.47(15) 3_557 2_446
Li1 C1 Cs1 68.91(16) 4_565 2_446
Li1 C1 Cs1 66.74(15) 2_446 2_446
Cs1 C1 Cs1 136.31(10) . 2_446
Cs1 C1 Cs1 129.27(8) 3_556 2_446
O3 C1 Cs1 42.13(16) 4 4
O1 C1 Cs1 108.3(2) 4_565 4
O2 C1 Cs1 117.27(18) 3_557 4
Li1 C1 Cs1 69.59(17) 3_557 4
Li1 C1 Cs1 139.49(17) 4_565 4
Li1 C1 Cs1 81.66(14) 2_446 4
Cs1 C1 Cs1 141.60(10) . 4
Cs1 C1 Cs1 67.83(7) 3_556 4
Cs1 C1 Cs1 76.47(6) 2_446 4
C1 O1 Li1 114.6(3) 4_666 3_567
C1 O1 Li1 86.6(2) 4_666 .
Li1 O1 Li1 87.3(2) 3_567 .
C1 O1 Cs1 154.42(19) 4_666 .
Li1 O1 Cs1 90.03(18) 3_567 .
Li1 O1 Cs1 87.73(17) . .
C1 O1 Cs1 99.83(18) 4_666 2_556
Li1 O1 Cs1 95.16(19) 3_567 2_556
Li1 O1 Cs1 171.32(17) . 2_556
Cs1 O1 Cs1 83.96(7) . 2_556
C1 O1 Cs1 72.28(17) 4_666 4_666
Li1 O1 Cs1 164.30(18) 3_567 4_666
Li1 O1 Cs1 78.80(17) . 4_666
Cs1 O1 Cs1 82.16(7) . 4_666
Cs1 O1 Cs1 97.51(10) 2_556 4_666
C1 O2 Li1 91.5(2) 3_557 2_547
C1 O2 Li1 88.2(2) 3_557 .
Li1 O2 Li1 173.3(2) 2_547 .
C1 O2 Cs1 166.4(2) 3_557 .
Li1 O2 Cs1 92.46(17) 2_547 .
Li1 O2 Cs1 89.38(17) . .
C1 O2 Cs1 106.02(18) 3_557 4_666
Li1 O2 Cs1 86.23(19) 2_547 4_666
Li1 O2 Cs1 87.45(18) . 4_666
Cs1 O2 Cs1 87.20(6) . 4_666
C1 O2 Cs1 75.04(17) 3_557 3_557
Li1 O2 Cs1 81.84(19) 2_547 3_557
Li1 O2 Cs1 104.50(19) . 3_557
Cs1 O2 Cs1 92.67(6) . 3_557
Cs1 O2 Cs1 168.05(8) 4_666 3_557
C1 O3 Li1 87.1(2) 4_656 2_547
C1 O3 Cs1 121.6(2) 4_656 .
Li1 O3 Cs1 92.61(19) 2_547 .
C1 O3 Cs1 134.1(2) 4_656 3_657
Li1 O3 Cs1 92.92(16) 2_547 3_657
Cs1 O3 Cs1 104.26(8) . 3_657
C1 O3 Cs1 95.82(18) 4_656 2_546
Li1 O3 Cs1 175.82(19) 2_547 2_546
Cs1 O3 Cs1 83.31(9) . 2_546
Cs1 O3 Cs1 87.20(6) 3_657 2_546
C1 O3 Cs1 60.72(18) 4_656 4_656
Li1 O3 Cs1 93.38(18) 2_547 4_656
Cs1 O3 Cs1 173.70(7) . 4_656
Cs1 O3 Cs1 73.49(7) 3_657 4_656
Cs1 O3 Cs1 90.66(8) 2_546 4_656

loop_
_geom_bond_atom_site_label_1
_geom_bond_atom_site_label_2
_geom_bond_distance
_geom_bond_site_symmetry_2
Li1 O1 1.981(6) 3_567
Li1 O2 2.027(6) 2_557
Li1 O2 2.054(6) .
Li1 O3 2.090(6) 2_557
Li1 O1 2.139(6) .
Li1 C1 2.391(6) 3_557
Li1 C1 2.430(6) 4_666
Li1 C1 2.774(6) 2_456
Li1 Li1 2.847(11) 3_567
Li1 Cs1 3.681(6) 3_567
Li1 Cs1 3.697(6) .
Li1 Cs1 3.732(7) 4_666
Cs1 O3 3.048(3) .
Cs1 O2 3.097(4) .
Cs1 O1 3.102(4) .
Cs1 O1 3.107(3) 2_546
Cs1 O3 3.108(4) 3_657
Cs1 O3 3.198(4) 2_556
Cs1 O2 3.209(4) 4_565
Cs1 C1 3.343(4) .
Cs1 O2 3.435(4) 3_557
Cs1 O1 3.502(3) 4_565
Cs1 C1 3.560(5) 3_556
Cs1 Li1 3.681(6) 3_567
C1 O3 1.272(4) 4
C1 O1 1.286(4) 4_565
C1 O2 1.289(4) 3_557
C1 Li1 2.391(6) 3_557
C1 Li1 2.430(6) 4_565
C1 Li1 2.774(6) 2_446
C1 Cs1 3.560(5) 3_556
C1 Cs1 3.774(4) 2_446
C1 Cs1 3.869(4) 4
O1 C1 1.286(4) 4_666
O1 Li1 1.981(6) 3_567
O1 Cs1 3.107(3) 2_556
O1 Cs1 3.502(3) 4_666
O2 C1 1.289(4) 3_557
O2 Li1 2.027(6) 2_547
O2 Cs1 3.209(4) 4_666
O2 Cs1 3.435(4) 3_557
O3 C1 1.272(4) 4_656
O3 Li1 2.090(6) 2_547
O3 Cs1 3.108(4) 3_657
O3 Cs1 3.198(4) 2_546
O3 Cs1 3.776(4) 4_656
